data_2208081
loop_
_publ_author_name
'Zden\<ek Tr\'avn\'i\<cek'
'Jarom\'ir Marek'
'Petr Canka\<r'

_publ_section_title
;
 5-Amino-1-phenyl-1<i>H</i>-pyrazole
;
_journal_coeditor_code HG6297
_journal_issue 2
_journal_name_full 'Acta Crystallographica Section E'
_journal_page_first o851
_journal_page_last o853
_journal_paper_doi 10.1107/S160053680600290X
_journal_volume 62
_journal_year 2006
_chemical_formula_iupac 'C9 H9 N3'
_chemical_formula_moiety 'C9 H9 N3'
_chemical_formula_sum 'C9 H9 N3'
_chemical_formula_weight 159.19
_chemical_melting_point 315.0(10)
_chemical_name_systematic
;
1-Phenyl-5-amino-1H-pyrazole
;
_space_group_IT_number 15
_symmetry_cell_setting monoclinic
_symmetry_space_group_name_Hall '-C 2yc'
_symmetry_space_group_name_H-M 'C 1 2/c 1'
_atom_sites_solution_hydrogens geom
_atom_sites_solution_primary direct
_atom_sites_solution_secondary difmap
_audit_creation_method SHELXL-97
_cell_angle_alpha 90.00
_cell_angle_beta 128.97(3)
_cell_angle_gamma 90.00
_cell_formula_units_Z 8
_cell_length_a 14.386(3)
_cell_length_b 14.056(3)
_cell_length_c 10.462(2)
_cell_measurement_reflns_used 1962
_cell_measurement_temperature 105(2)
_cell_measurement_theta_max 26.565
_cell_measurement_theta_min 2.322
_cell_volume 1644.8(9)
_computing_cell_refinement 'CrysAlis RED (Oxford Diffraction, 2002)'
_computing_data_collection 'CrysAlis CCD (Oxford Diffraction, 2002)'
_computing_data_reduction 'CrysAlis RED'
_computing_molecular_graphics 'ORTEPIII (Johnson & Burnett, 1996)'
_computing_publication_material 'SHELXL97 and PARST (Nardelli, 1995)'
_computing_structure_refinement 'SHELXL97 (Sheldrick, 1997)'
_computing_structure_solution 'SHELXS97 (Sheldrick, 1990)'
_diffrn_ambient_temperature 105(2)
_diffrn_detector_area_resol_mean 16.3
_diffrn_measured_fraction_theta_full 0.999
_diffrn_measured_fraction_theta_max 0.999
_diffrn_measurement_device_type 'Oxford Diffraction Xcalibur'
_diffrn_measurement_method \w
_diffrn_radiation_monochromator 'Enhance (Oxford Diffraction)'
_diffrn_radiation_source 'fine-focus sealed tube'
_diffrn_radiation_type MoK\a
_diffrn_radiation_wavelength 0.71073
_diffrn_reflns_av_R_equivalents 0.0480
_diffrn_reflns_av_sigmaI/netI 0.0317
_diffrn_reflns_limit_h_max 17
_diffrn_reflns_limit_h_min -13
_diffrn_reflns_limit_k_max 16
_diffrn_reflns_limit_k_min -16
_diffrn_reflns_limit_l_max 12
_diffrn_reflns_limit_l_min -12
_diffrn_reflns_number 6395
_diffrn_reflns_theta_full 25.0
_diffrn_reflns_theta_max 25.00
_diffrn_reflns_theta_min 2.90
_diffrn_standards_number 0
_exptl_absorpt_coefficient_mu 0.082
_exptl_absorpt_correction_type none
_exptl_crystal_colour colorless
_exptl_crystal_density_diffrn 1.286
_exptl_crystal_density_method 'not measured'
_exptl_crystal_description prism
_exptl_crystal_F_000 672
_exptl_crystal_size_max 0.35
_exptl_crystal_size_mid 0.30
_exptl_crystal_size_min 0.30
_refine_diff_density_max 0.240
_refine_diff_density_min -0.267
_refine_ls_extinction_method none
_refine_ls_goodness_of_fit_ref 1.238
_refine_ls_hydrogen_treatment constr
_refine_ls_matrix_type full
_refine_ls_number_parameters 109
_refine_ls_number_reflns 1447
_refine_ls_number_restraints 0
_refine_ls_restrained_S_all 1.238
_refine_ls_R_factor_all 0.0610
_refine_ls_R_factor_gt 0.0524
_refine_ls_shift/su_max 0.000
_refine_ls_shift/su_mean 0.000
_refine_ls_structure_factor_coef Fsqd
_refine_ls_weighting_details 'calc w=1/[\s^2^(Fo^2^)+(0.08P)^2^+0.5P] where P=(Fo^2^+2Fc^2^)/3'
_refine_ls_weighting_scheme calc
_refine_ls_wR_factor_gt 0.1424
_refine_ls_wR_factor_ref 0.1497
_reflns_number_gt 1289
_reflns_number_total 1447
_reflns_threshold_expression I>2\s(I)
_cod_data_source_file hg6297.cif
_cod_data_source_block I
_cod_depositor_comments
;
The following automatic conversions were performed:
'_geom_bond_publ_flag' value 'Yes' changed to 'yes' according to
'/home/saulius/struct/CIF-dictionaries/cif_core.dic' dictionary named
'cif_core.dic' version 2.4.1 from 2010-06-29 (7
times).

'_geom_bond_publ_flag' value 'No' changed to 'no' according to
'/home/saulius/struct/CIF-dictionaries/cif_core.dic' dictionary named
'cif_core.dic' version 2.4.1 from 2010-06-29 (15
times).

'_geom_angle_publ_flag' value 'Yes' changed to 'yes' according to
'/home/saulius/struct/CIF-dictionaries/cif_core.dic' dictionary named
'cif_core.dic' version 2.4.1 from 2010-06-29 (9
times).

'_geom_angle_publ_flag' value 'No' changed to 'no' according to
'/home/saulius/struct/CIF-dictionaries/cif_core.dic' dictionary named
'cif_core.dic' version 2.4.1 from 2010-06-29 (25 times).

Automatic conversion script
Id: cif_fix_enum 1527 2010-12-29 10:47:43Z saulius 

The following automatic conversions were performed:

'_geom_bond_publ_flag' value 'Yes' changed to 'yes' according to
/home/saulius/struct/CIF-dictionaries/cif_core.dic dictionary named
'cif_core.dic' version 2.4.1 from 2010-06-29 (7
times).

'_geom_bond_publ_flag' value 'No' changed to 'no' according
to /home/saulius/struct/CIF-dictionaries/cif_core.dic dictionary
named 'cif_core.dic' version 2.4.1 from 2010-06-29 (15
times).

'_geom_angle_publ_flag' value 'Yes' changed to 'yes'
according to /home/saulius/struct/CIF-dictionaries/cif_core.dic
dictionary named 'cif_core.dic' version 2.4.1 from 2010-06-29 (9
times).

'_geom_angle_publ_flag' value 'No' changed to 'no' according
to /home/saulius/struct/CIF-dictionaries/cif_core.dic dictionary
named 'cif_core.dic' version 2.4.1 from 2010-06-29 (25 times).

Automatic conversion script
Id: cif_fix_values 1715 2011-07-08 13:25:40Z adriana 
;
_cod_original_sg_symbol_H-M 'C 2/c'
_cod_database_code 2208081
_cod_database_fobs_code 2208081

loop_
_symmetry_equiv_pos_as_xyz
'x, y, z'
'-x, y, -z+1/2'
'x+1/2, y+1/2, z'
'-x+1/2, y+1/2, -z+1/2'
'-x, -y, -z'
'x, -y, z-1/2'
'-x+1/2, -y+1/2, -z'
'x+1/2, -y+1/2, z-1/2'

loop_
_atom_site_label
_atom_site_fract_x
_atom_site_fract_y
_atom_site_fract_z
_atom_site_U_iso_or_equiv
_atom_site_adp_type
_atom_site_calc_flag
_atom_site_refinement_flags
_atom_site_occupancy
_atom_site_type_symbol
N1 0.15119(13) 0.17150(10) 0.59566(19) 0.0216(4) Uani d . 1 N
N2 0.22494(14) 0.22388(11) 0.7388(2) 0.0268(4) Uani d . 1 N
N3 -0.05751(15) 0.15777(12) 0.3606(2) 0.0338(5) Uani d . 1 N
H3A -0.0414 0.1172 0.3129 0.041 Uiso calc R 1 H
H3B -0.1319 0.1747 0.3113 0.041 Uiso calc R 1 H
C3 0.15000(18) 0.27681(13) 0.7413(2) 0.0284(5) Uani d . 1 C
H3C 0.1749 0.3206 0.8267 0.034 Uiso calc R 1 H
C4 0.03080(18) 0.26156(13) 0.6055(2) 0.0267(5) Uani d . 1 C
H4 -0.0377 0.2910 0.5824 0.032 Uiso calc R 1 H
C5 0.03370(16) 0.19483(13) 0.5124(2) 0.0224(5) Uani d . 1 C
C6 0.20184(16) 0.10683(13) 0.5499(2) 0.0218(5) Uani d . 1 C
C7 0.14489(17) 0.02078(13) 0.4752(2) 0.0258(5) Uani d . 1 C
H7 0.0747 0.0035 0.4601 0.031 Uiso calc R 1 H
C8 0.19142(17) -0.03962(13) 0.4227(2) 0.0281(5) Uani d . 1 C
H8 0.1513 -0.0973 0.3681 0.034 Uiso calc R 1 H
C9 0.29591(17) -0.01613(14) 0.4497(2) 0.0298(5) Uani d . 1 C
H9 0.3274 -0.0574 0.4134 0.036 Uiso calc R 1 H
C10 0.35450(18) 0.06796(14) 0.5301(2) 0.0303(5) Uani d . 1 C
H10 0.4276 0.0832 0.5517 0.036 Uiso calc R 1 H
C11 0.30724(16) 0.12985(13) 0.5789(2) 0.0261(5) Uani d . 1 C
H11 0.3470 0.1879 0.6322 0.031 Uiso calc R 1 H

loop_
_atom_site_aniso_label
_atom_site_aniso_U_11
_atom_site_aniso_U_22
_atom_site_aniso_U_33
_atom_site_aniso_U_12
_atom_site_aniso_U_13
_atom_site_aniso_U_23
N1 0.0201(8) 0.0227(8) 0.0193(8) -0.0021(6) 0.0111(7) -0.0012(6)
N2 0.0268(9) 0.0277(9) 0.0218(9) -0.0057(7) 0.0133(8) -0.0050(7)
N3 0.0216(9) 0.0378(10) 0.0252(9) 0.0055(7) 0.0066(8) -0.0070(8)
C3 0.0338(11) 0.0271(10) 0.0271(11) -0.0040(8) 0.0205(10) -0.0066(8)
C4 0.0272(10) 0.0277(10) 0.0272(10) 0.0027(8) 0.0180(9) 0.0013(8)
C5 0.0218(10) 0.0235(9) 0.0201(10) 0.0000(7) 0.0122(8) 0.0030(7)
C6 0.0247(10) 0.0215(9) 0.0163(9) 0.0038(7) 0.0115(8) 0.0041(7)
C7 0.0282(10) 0.0227(10) 0.0256(10) 0.0011(8) 0.0164(9) 0.0029(8)
C8 0.0320(11) 0.0227(10) 0.0243(11) 0.0039(8) 0.0152(10) 0.0022(8)
C9 0.0333(11) 0.0290(11) 0.0261(11) 0.0107(9) 0.0182(10) 0.0049(9)
C10 0.0268(10) 0.0348(11) 0.0302(11) 0.0048(9) 0.0184(9) 0.0045(9)
C11 0.0248(10) 0.0249(10) 0.0251(10) -0.0007(8) 0.0139(9) 0.0009(8)

loop_
_atom_type_symbol
_atom_type_description
_atom_type_scat_dispersion_real
_atom_type_scat_dispersion_imag
_atom_type_scat_source
C C 0.0033 0.0016 'International Tables Vol C Tables 4.2.6.8 and 6.1.1.4'
H H 0.0000 0.0000 'International Tables Vol C Tables 4.2.6.8 and 6.1.1.4'
N N 0.0061 0.0033 'International Tables Vol C Tables 4.2.6.8 and 6.1.1.4'

loop_
_geom_angle_atom_site_label_1
_geom_angle_atom_site_label_2
_geom_angle_atom_site_label_3
_geom_angle
_geom_angle_publ_flag
C5 N1 N2 111.16(15) yes
C5 N1 C6 128.91(16) yes
N2 N1 C6 119.87(15) yes
C3 N2 N1 103.94(15) yes
C5 N3 H3A 120.0 no
C5 N3 H3B 120.0 no
H3A N3 H3B 120.0 no
N2 C3 C4 112.89(17) yes
N2 C3 H3C 123.6 no
C4 C3 H3C 123.6 no
C5 C4 C3 105.17(17) yes
C5 C4 H4 127.4 no
C3 C4 H4 127.4 no
N1 C5 C4 106.80(17) yes
N1 C5 N3 122.91(17) yes
C4 C5 N3 130.21(17) yes
C11 C6 C7 120.19(17) no
C11 C6 N1 119.91(16) no
C7 C6 N1 119.90(17) no
C8 C7 C6 119.51(18) no
C8 C7 H7 120.2 no
C6 C7 H7 120.2 no
C9 C8 C7 120.32(18) no
C9 C8 H8 119.8 no
C7 C8 H8 119.8 no
C8 C9 C10 119.69(18) no
C8 C9 H9 120.2 no
C10 C9 H9 120.2 no
C11 C10 C9 120.46(18) no
C11 C10 H10 119.8 no
C9 C10 H10 119.8 no
C6 C11 C10 119.76(18) no
C6 C11 H11 120.1 no
C10 C11 H11 120.1 no

loop_
_geom_bond_atom_site_label_1
_geom_bond_atom_site_label_2
_geom_bond_distance
_geom_bond_publ_flag
N1 C5 1.368(2) yes
N1 N2 1.383(2) yes
N1 C6 1.423(2) yes
N2 C3 1.324(3) yes
N3 C5 1.377(3) yes
N3 H3A 0.8800 no
N3 H3B 0.8800 no
C3 C4 1.393(3) yes
C3 H3C 0.9500 no
C4 C5 1.372(3) yes
C4 H4 0.9500 no
C6 C11 1.384(3) no
C6 C7 1.393(3) no
C7 C8 1.390(3) no
C7 H7 0.9500 no
C8 C9 1.384(3) no
C8 H8 0.9500 no
C9 C10 1.387(3) no
C9 H9 0.9500 no
C10 C11 1.385(3) no
C10 H10 0.9500 no
C11 H11 0.9500 no

loop_
_geom_hbond_atom_site_label_D
_geom_hbond_atom_site_label_H
_geom_hbond_atom_site_label_A
_geom_hbond_site_symmetry_A
_geom_hbond_distance_DH
_geom_hbond_distance_HA
_geom_hbond_distance_DA
_geom_hbond_angle_DHA
N3 H3B N2 8_455 0.88 2.21 3.028(2) 155
C8 H8 C3 6 0.95 2.85 3.695(3) 149
C3 H3C C8 4_556 0.95 2.84 3.759(3) 162
N3 H3A C7 2 0.88 2.74 3.475(3) 142

loop_
_cod_related_entry_id
_cod_related_entry_database
_cod_related_entry_code
1 ChemSpider 63198
